data_1505432
loop_
_publ_author_name
'Takikawa, Hiroshi'
'Suzuki, Keisuke'

_publ_section_title
;
 Modified chiral triazolium salts for enantioselective benzoin cyclization
 of enolizable keto-aldehydes: synthesis of (+)-sappanone B.
;
_journal_issue 14
_journal_name_full 'Organic letters'
_journal_page_first 2713
_journal_page_last 2716
_journal_paper_doi 10.1021/ol070929p
_journal_volume 9
_journal_year 2007
_chemical_absolute_configuration rm
_chemical_formula_moiety 'C20 H22 O6'
_chemical_formula_sum 'C20 H22 O6'
_chemical_formula_weight 358.38
_space_group_IT_number 5
_symmetry_cell_setting monoclinic
_symmetry_Int_Tables_number 5
_symmetry_space_group_name_Hall 'C 2y'
_symmetry_space_group_name_H-M 'C 1 2 1'
_atom_sites_solution_hydrogens geom
_atom_sites_solution_primary direct
_atom_sites_solution_secondary difmap
_audit_creation_method SHELXL-97
_cell_angle_alpha 90.00
_cell_angle_beta 114.247(4)
_cell_angle_gamma 90.00
_cell_formula_units_Z 4
_cell_length_a 26.729(3)
_cell_length_b 6.1676(8)
_cell_length_c 11.6348(14)
_cell_measurement_reflns_used 4118
_cell_measurement_temperature 173(2)
_cell_volume 1748.8(4)
_computing_cell_refinement 'Bruker SAINT'
_computing_data_collection 'Bruker SMART'
_computing_data_reduction 'Bruker SAINT'
_computing_molecular_graphics 'ORTEP-3 for Windows (Farrugia, 1998)'
_computing_publication_material SHELXL-97
_computing_structure_refinement 'SHELXL-97 (Sheldrick, 1997)'
_computing_structure_solution 'SHELXS-97 (Sheldrick, 1990)'
_diffrn_ambient_temperature 173(2)
_diffrn_measured_fraction_theta_full 0.999
_diffrn_measured_fraction_theta_max 0.938
_diffrn_measurement_device_type 'Bruker SMART CCD area detector system'
_diffrn_measurement_method '\w scans'
_diffrn_radiation_monochromator graphite
_diffrn_radiation_probe x-ray
_diffrn_radiation_type MoK\a
_diffrn_radiation_wavelength 0.71073
_diffrn_reflns_av_R_equivalents 0.0740
_diffrn_reflns_av_sigmaI/netI 0.0584
_diffrn_reflns_limit_h_max 29
_diffrn_reflns_limit_h_min -40
_diffrn_reflns_limit_k_max 9
_diffrn_reflns_limit_k_min -9
_diffrn_reflns_limit_l_max 17
_diffrn_reflns_limit_l_min -15
_diffrn_reflns_number 9851
_diffrn_reflns_theta_full 27.50
_diffrn_reflns_theta_max 32.93
_diffrn_reflns_theta_min 1.67
_diffrn_source 'rotating-anode X-ray tube'
_diffrn_source_type 'Rigaku Ultrax18'
_exptl_absorpt_coefficient_mu 0.100
_exptl_absorpt_correction_T_max 0.9960
_exptl_absorpt_correction_T_min 0.9515
_exptl_absorpt_correction_type empirical
_exptl_absorpt_process_details 'absorption was corrected by SADABS'
_exptl_crystal_colour colorless
_exptl_crystal_density_diffrn 1.361
_exptl_crystal_density_method 'not measured'
_exptl_crystal_description plate
_exptl_crystal_F_000 760
_exptl_crystal_size_max 0.50
_exptl_crystal_size_mid 0.30
_exptl_crystal_size_min 0.04
_refine_diff_density_max 0.296
_refine_diff_density_min -0.254
_refine_diff_density_rms 0.059
_refine_ls_extinction_coef 0.0062(11)
_refine_ls_extinction_expression Fc^*^=kFc[1+0.001xFc^2^\l^3^/sin(2\q)]^-1/4^
_refine_ls_extinction_method SHELXL
_refine_ls_goodness_of_fit_ref 0.986
_refine_ls_hydrogen_treatment constr
_refine_ls_matrix_type full
_refine_ls_number_parameters 240
_refine_ls_number_reflns 3319
_refine_ls_number_restraints 1
_refine_ls_restrained_S_all 0.986
_refine_ls_R_factor_all 0.0583
_refine_ls_R_factor_gt 0.0428
_refine_ls_shift/su_max 0.000
_refine_ls_shift/su_mean 0.000
_refine_ls_structure_factor_coef Fsqd
_refine_ls_weighting_details 'calc w=1/[\s^2^(Fo^2^)+(0.0608P)^2^+0.0000P] where P=(Fo^2^+2Fc^2^)/3'
_refine_ls_weighting_scheme calc
_refine_ls_wR_factor_gt 0.0998
_refine_ls_wR_factor_ref 0.1075
_reflns_number_gt 2717
_reflns_number_total 3319
_reflns_threshold_expression >2sigma(I)
_cod_data_source_file ol070929psi20070420_023625.cif
_cod_data_source_block 15-camphanyl
_cod_original_sg_symbol_H-M 'C 2'
_cod_database_code 1505432

loop_
_symmetry_equiv_pos_as_xyz
'x, y, z'
'-x, y, -z'
'x+1/2, y+1/2, z'
'-x+1/2, y+1/2, -z'

loop_
_atom_site_label
_atom_site_type_symbol
_atom_site_fract_x
_atom_site_fract_y
_atom_site_fract_z
_atom_site_U_iso_or_equiv
_atom_site_adp_type
_atom_site_occupancy
_atom_site_symmetry_multiplicity
_atom_site_calc_flag
_atom_site_refinement_flags
C1 C 0.49669(7) 0.3437(3) 0.25240(15) 0.0215(3) Uani 1 1 d .
C2 C 0.55371(7) 0.2744(3) 0.27218(15) 0.0189(3) Uani 1 1 d .
C3 C 0.55585(7) 0.1101(3) 0.17493(15) 0.0229(3) Uani 1 1 d .
H3A H 0.5465 0.1788 0.0917 0.027 Uiso 1 1 calc R
H3B H 0.5309 -0.0139 0.1652 0.027 Uiso 1 1 calc R
C4 C 0.61668(7) 0.0397(3) 0.23626(16) 0.0236(3) Uani 1 1 d .
H4A H 0.6358 0.0784 0.1820 0.028 Uiso 1 1 calc R
H4B H 0.6199 -0.1185 0.2518 0.028 Uiso 1 1 calc R
C5 C 0.64085(7) 0.1684(3) 0.36289(15) 0.0204(3) Uani 1 1 d .
C6 C 0.63929(7) 0.3996(3) 0.31831(17) 0.0246(3) Uani 1 1 d .
C7 C 0.59115(7) 0.1750(3) 0.40078(15) 0.0212(3) Uani 1 1 d .
C8 C 0.57411(9) -0.0480(3) 0.42962(19) 0.0292(4) Uani 1 1 d .
H8A H 0.6032 -0.1063 0.5063 0.044 Uiso 1 1 calc R
H8B H 0.5680 -0.1462 0.3589 0.044 Uiso 1 1 calc R
H8C H 0.5402 -0.0344 0.4422 0.044 Uiso 1 1 calc R
C9 C 0.60026(9) 0.3263(4) 0.51183(17) 0.0335(4) Uani 1 1 d .
H9A H 0.5660 0.3405 0.5230 0.050 Uiso 1 1 calc R
H9B H 0.6118 0.4692 0.4949 0.050 Uiso 1 1 calc R
H9C H 0.6288 0.2660 0.5887 0.050 Uiso 1 1 calc R
C10 C 0.69599(8) 0.0934(4) 0.45868(17) 0.0312(4) Uani 1 1 d .
H10A H 0.7240 0.1197 0.4263 0.047 Uiso 1 1 calc R
H10B H 0.6944 -0.0620 0.4745 0.047 Uiso 1 1 calc R
H10C H 0.7054 0.1737 0.5375 0.047 Uiso 1 1 calc R
C11 C 0.42205(7) 0.5809(3) 0.13834(16) 0.0207(3) Uani 1 1 d .
C12 C 0.38346(7) 0.3845(3) 0.10022(15) 0.0220(3) Uani 1 1 d .
C13 C 0.33724(7) 0.3916(3) 0.13823(15) 0.0220(3) Uani 1 1 d .
C14 C 0.30119(7) 0.2153(3) 0.11254(18) 0.0288(4) Uani 1 1 d .
H14 H 0.3066 0.0912 0.0706 0.035 Uiso 1 1 calc R
C15 C 0.25764(8) 0.2215(4) 0.1483(2) 0.0368(5) Uani 1 1 d .
H15 H 0.2337 0.1008 0.1331 0.044 Uiso 1 1 calc R
C16 C 0.24954(8) 0.4055(5) 0.2064(2) 0.0396(5) Uani 1 1 d .
H16 H 0.2195 0.4101 0.2301 0.048 Uiso 1 1 calc R
C17 C 0.28405(8) 0.5835(4) 0.23101(19) 0.0352(5) Uani 1 1 d .
H17 H 0.2774 0.7096 0.2695 0.042 Uiso 1 1 calc R
C18 C 0.32895(8) 0.5748(3) 0.19832(16) 0.0253(4) Uani 1 1 d .
C19 C 0.41863(7) 0.7035(3) 0.24893(17) 0.0256(4) Uani 1 1 d .
H19A H 0.4353 0.6147 0.3263 0.031 Uiso 1 1 calc R
H19B H 0.4397 0.8402 0.2629 0.031 Uiso 1 1 calc R
C20 C 0.40803(8) 0.7228(3) 0.02237(18) 0.0292(4) Uani 1 1 d .
H20A H 0.4325 0.8488 0.0440 0.044 Uiso 1 1 calc R
H20B H 0.3699 0.7720 -0.0074 0.044 Uiso 1 1 calc R
H20C H 0.4126 0.6391 -0.0443 0.044 Uiso 1 1 calc R
O1 O 0.47882(5) 0.5148(2) 0.17488(12) 0.0235(3) Uani 1 1 d .
O2 O 0.47010(6) 0.2484(2) 0.29841(14) 0.0317(3) Uani 1 1 d .
O3 O 0.58530(5) 0.4617(2) 0.26191(12) 0.0233(3) Uani 1 1 d .
O4 O 0.67561(6) 0.5181(3) 0.32147(17) 0.0402(4) Uani 1 1 d .
O5 O 0.36245(6) 0.7522(2) 0.22534(13) 0.0298(3) Uani 1 1 d .
O6 O 0.38967(6) 0.2407(3) 0.03581(14) 0.0354(3) Uani 1 1 d .

loop_
_atom_site_aniso_label
_atom_site_aniso_U_11
_atom_site_aniso_U_22
_atom_site_aniso_U_33
_atom_site_aniso_U_23
_atom_site_aniso_U_13
_atom_site_aniso_U_12
C1 0.0217(8) 0.0228(7) 0.0214(7) 0.0038(6) 0.0103(6) 0.0049(6)
C2 0.0195(7) 0.0193(7) 0.0195(7) 0.0022(6) 0.0097(6) 0.0011(6)
C3 0.0211(8) 0.0278(8) 0.0190(7) -0.0036(6) 0.0074(6) 0.0013(7)
C4 0.0245(8) 0.0252(8) 0.0211(7) -0.0038(6) 0.0094(6) 0.0040(7)
C5 0.0198(7) 0.0221(7) 0.0173(7) 0.0003(6) 0.0054(6) 0.0021(6)
C6 0.0229(8) 0.0241(7) 0.0257(8) -0.0001(6) 0.0088(6) 0.0005(7)
C7 0.0255(8) 0.0216(7) 0.0165(7) 0.0012(6) 0.0087(6) 0.0038(6)
C8 0.0338(9) 0.0262(8) 0.0296(9) 0.0087(7) 0.0149(7) 0.0025(7)
C9 0.0421(11) 0.0383(11) 0.0197(8) -0.0048(7) 0.0123(8) 0.0057(9)
C10 0.0225(9) 0.0382(10) 0.0259(8) 0.0016(8) 0.0028(7) 0.0073(8)
C11 0.0183(7) 0.0231(7) 0.0218(7) 0.0039(6) 0.0092(6) 0.0059(6)
C12 0.0224(8) 0.0236(7) 0.0213(7) 0.0008(6) 0.0103(6) 0.0026(6)
C13 0.0200(7) 0.0282(8) 0.0180(7) 0.0024(6) 0.0080(6) 0.0047(7)
C14 0.0230(8) 0.0336(9) 0.0278(8) 0.0019(7) 0.0083(7) 0.0012(8)
C15 0.0216(8) 0.0495(13) 0.0384(10) 0.0044(10) 0.0114(8) -0.0026(9)
C16 0.0203(9) 0.0657(15) 0.0354(10) 0.0044(11) 0.0139(8) 0.0065(10)
C17 0.0265(9) 0.0516(13) 0.0304(9) -0.0035(9) 0.0146(8) 0.0122(9)
C18 0.0225(8) 0.0320(9) 0.0209(7) 0.0023(7) 0.0083(6) 0.0075(7)
C19 0.0247(8) 0.0266(8) 0.0260(8) -0.0033(7) 0.0108(7) 0.0030(7)
C20 0.0285(9) 0.0313(9) 0.0285(8) 0.0103(7) 0.0123(7) 0.0050(8)
O1 0.0200(6) 0.0265(6) 0.0262(6) 0.0079(5) 0.0119(5) 0.0054(5)
O2 0.0298(7) 0.0341(7) 0.0390(7) 0.0142(6) 0.0220(6) 0.0082(6)
O3 0.0211(6) 0.0209(6) 0.0293(6) 0.0048(5) 0.0117(5) 0.0014(5)
O4 0.0266(7) 0.0341(8) 0.0564(10) 0.0058(7) 0.0133(7) -0.0068(6)
O5 0.0303(7) 0.0256(6) 0.0353(7) -0.0053(6) 0.0152(6) 0.0071(5)
O6 0.0403(8) 0.0345(7) 0.0406(8) -0.0128(6) 0.0261(7) -0.0024(7)

loop_
_atom_type_symbol
_atom_type_description
_atom_type_scat_dispersion_real
_atom_type_scat_dispersion_imag
_atom_type_scat_source
C C 0.0033 0.0000 'International Tables Vol C Tables 4.2.6.8 and 6.1.1.4'
H H 0.0000 0.0000 'International Tables Vol C Tables 4.2.6.8 and 6.1.1.4'
O O 0.0106 0.0000 'International Tables Vol C Tables 4.2.6.8 and 6.1.1.4'

loop_
_geom_angle_atom_site_label_1
_geom_angle_atom_site_label_2
_geom_angle_atom_site_label_3
_geom_angle
O2 C1 O1 124.77(16)
O2 C1 C2 122.59(15)
O1 C1 C2 112.58(14)
O3 C2 C1 110.17(13)
O3 C2 C3 105.25(13)
C1 C2 C3 114.54(14)
O3 C2 C7 103.09(13)
C1 C2 C7 118.21(13)
C3 C2 C7 104.24(13)
C2 C3 C4 101.26(13)
C2 C3 H3A 111.5
C4 C3 H3A 111.5
C2 C3 H3B 111.5
C4 C3 H3B 111.5
H3A C3 H3B 109.3
C3 C4 C5 104.02(13)
C3 C4 H4A 111.0
C5 C4 H4A 111.0
C3 C4 H4B 111.0
C5 C4 H4B 111.0
H4A C4 H4B 109.0
C10 C5 C6 115.04(16)
C10 C5 C4 116.18(15)
C6 C5 C4 102.31(13)
C10 C5 C7 119.01(14)
C6 C5 C7 99.52(13)
C4 C5 C7 102.08(13)
O4 C6 O3 121.44(18)
O4 C6 C5 130.84(18)
O3 C6 C5 107.64(15)
C8 C7 C9 108.77(15)
C8 C7 C2 115.91(15)
C9 C7 C2 113.01(14)
C8 C7 C5 113.77(14)
C9 C7 C5 113.27(15)
C2 C7 C5 91.41(12)
C7 C8 H8A 109.5
C7 C8 H8B 109.5
H8A C8 H8B 109.5
C7 C8 H8C 109.5
H8A C8 H8C 109.5
H8B C8 H8C 109.5
C7 C9 H9A 109.5
C7 C9 H9B 109.5
H9A C9 H9B 109.5
C7 C9 H9C 109.5
H9A C9 H9C 109.5
H9B C9 H9C 109.5
C5 C10 H10A 109.5
C5 C10 H10B 109.5
H10A C10 H10B 109.5
C5 C10 H10C 109.5
H10A C10 H10C 109.5
H10B C10 H10C 109.5
O1 C11 C20 105.53(13)
O1 C11 C19 107.97(14)
C20 C11 C19 112.61(15)
O1 C11 C12 111.09(14)
C20 C11 C12 107.86(14)
C19 C11 C12 111.64(14)
O6 C12 C13 123.38(17)
O6 C12 C11 120.57(15)
C13 C12 C11 115.89(15)
C18 C13 C14 119.93(16)
C18 C13 C12 120.02(16)
C14 C13 C12 120.04(17)
C15 C14 C13 120.2(2)
C15 C14 H14 119.9
C13 C14 H14 119.9
C16 C15 C14 119.2(2)
C16 C15 H15 120.4
C14 C15 H15 120.4
C15 C16 C17 121.78(18)
C15 C16 H16 119.1
C17 C16 H16 119.1
C16 C17 C18 119.0(2)
C16 C17 H17 120.5
C18 C17 H17 120.5
O5 C18 C13 122.72(16)
O5 C18 C17 117.39(17)
C13 C18 C17 119.87(19)
O5 C19 C11 111.14(14)
O5 C19 H19A 109.4
C11 C19 H19A 109.4
O5 C19 H19B 109.4
C11 C19 H19B 109.4
H19A C19 H19B 108.0
C11 C20 H20A 109.5
C11 C20 H20B 109.5
H20A C20 H20B 109.5
C11 C20 H20C 109.5
H20A C20 H20C 109.5
H20B C20 H20C 109.5
C1 O1 C11 117.19(13)
C6 O3 C2 105.60(13)
C18 O5 C19 114.17(14)

loop_
_geom_bond_atom_site_label_1
_geom_bond_atom_site_label_2
_geom_bond_distance
C1 O2 1.204(2)
C1 O1 1.342(2)
C1 C2 1.507(2)
C2 O3 1.464(2)
C2 C3 1.537(2)
C2 C7 1.545(2)
C3 C4 1.545(2)
C3 H3A 0.9900
C3 H3B 0.9900
C4 C5 1.561(2)
C4 H4A 0.9900
C4 H4B 0.9900
C5 C10 1.510(2)
C5 C6 1.512(3)
C5 C7 1.562(2)
C6 O4 1.204(2)
C6 O3 1.372(2)
C7 C8 1.529(3)
C7 C9 1.530(2)
C8 H8A 0.9800
C8 H8B 0.9800
C8 H8C 0.9800
C9 H9A 0.9800
C9 H9B 0.9800
C9 H9C 0.9800
C10 H10A 0.9800
C10 H10B 0.9800
C10 H10C 0.9800
C11 O1 1.456(2)
C11 C20 1.520(2)
C11 C19 1.527(2)
C11 C12 1.534(3)
C12 O6 1.216(2)
C12 C13 1.474(2)
C13 C18 1.393(2)
C13 C14 1.401(3)
C14 C15 1.388(3)
C14 H14 0.9500
C15 C16 1.383(4)
C15 H15 0.9500
C16 C17 1.386(4)
C16 H16 0.9500
C17 C18 1.401(3)
C17 H17 0.9500
C18 O5 1.366(2)
C19 O5 1.443(2)
C19 H19A 0.9900
C19 H19B 0.9900
C20 H20A 0.9800
C20 H20B 0.9800
C20 H20C 0.9800

loop_
_geom_torsion_atom_site_label_1
_geom_torsion_atom_site_label_2
_geom_torsion_atom_site_label_3
_geom_torsion_atom_site_label_4
_geom_torsion
O2 C1 C2 O3 -152.41(17)
O1 C1 C2 O3 30.13(19)
O2 C1 C2 C3 89.2(2)
O1 C1 C2 C3 -88.28(18)
O2 C1 C2 C7 -34.3(3)
O1 C1 C2 C7 148.22(14)
O3 C2 C3 C4 69.94(15)
C1 C2 C3 C4 -168.91(14)
C7 C2 C3 C4 -38.20(17)
C2 C3 C4 C5 1.70(17)
C3 C4 C5 C10 165.54(16)
C3 C4 C5 C6 -68.30(17)
C3 C4 C5 C7 34.40(16)
C10 C5 C6 O4 20.1(3)
C4 C5 C6 O4 -106.8(2)
C7 C5 C6 O4 148.5(2)
C10 C5 C6 O3 -163.23(15)
C4 C5 C6 O3 69.87(16)
C7 C5 C6 O3 -34.82(16)
O3 C2 C7 C8 -169.85(14)
C1 C2 C7 C8 68.4(2)
C3 C2 C7 C8 -60.11(18)
O3 C2 C7 C9 63.65(18)
C1 C2 C7 C9 -58.1(2)
C3 C2 C7 C9 173.38(15)
O3 C2 C7 C5 -52.44(13)
C1 C2 C7 C5 -174.21(15)
C3 C2 C7 C5 57.29(14)
C10 C5 C7 C8 -64.5(2)
C6 C5 C7 C8 169.79(15)
C4 C5 C7 C8 64.90(17)
C10 C5 C7 C9 60.4(2)
C6 C5 C7 C9 -65.31(17)
C4 C5 C7 C9 -170.20(15)
C10 C5 C7 C2 176.27(17)
C6 C5 C7 C2 50.55(14)
C4 C5 C7 C2 -54.34(14)
O1 C11 C12 O6 -42.0(2)
C20 C11 C12 O6 73.2(2)
C19 C11 C12 O6 -162.59(16)
O1 C11 C12 C13 142.41(14)
C20 C11 C12 C13 -102.39(16)
C19 C11 C12 C13 21.8(2)
O6 C12 C13 C18 -171.81(18)
C11 C12 C13 C18 3.6(2)
O6 C12 C13 C14 7.4(3)
C11 C12 C13 C14 -177.17(16)
C18 C13 C14 C15 -0.8(3)
C12 C13 C14 C15 179.96(18)
C13 C14 C15 C16 1.7(3)
C14 C15 C16 C17 -0.6(3)
C15 C16 C17 C18 -1.3(3)
C14 C13 C18 O5 -179.64(16)
C12 C13 C18 O5 -0.4(3)
C14 C13 C18 C17 -1.1(3)
C12 C13 C18 C17 178.14(16)
C16 C17 C18 O5 -179.25(18)
C16 C17 C18 C13 2.1(3)
O1 C11 C19 O5 -173.25(14)
C20 C11 C19 O5 70.7(2)
C12 C11 C19 O5 -50.9(2)
O2 C1 O1 C11 -3.8(3)
C2 C1 O1 C11 173.55(14)
C20 C11 O1 C1 -162.32(15)
C19 C11 O1 C1 77.04(19)
C12 C11 O1 C1 -45.68(19)
O4 C6 O3 C2 177.70(18)
C5 C6 O3 C2 0.62(17)
C1 C2 O3 C6 161.80(14)
C3 C2 O3 C6 -74.23(16)
C7 C2 O3 C6 34.75(16)
C13 C18 O5 C19 -30.4(2)
C17 C18 O5 C19 151.02(17)
C11 C19 O5 C18 55.9(2)

loop_
_cod_related_entry_id
_cod_related_entry_database
_cod_related_entry_code
1 ChemSpider 21199546
